data_2001197
loop_
_publ_author_name
'Bacchi, A.'
'Ferranti, F.'
'Pelizzi, G.'

_publ_section_title
;
 Structure of two encapsulated cobalt(III) complexes containing
 <i>cyclo</i>-triphosphate
;
_journal_issue 11
_journal_name_full 'Acta Crystallographica Section C'
_journal_page_first 1885
_journal_page_last 1892
_journal_paper_doi 10.1107/S0108270193004263
_journal_volume 49
_journal_year 1993
_chemical_formula_structural
;
[Co 0.72(C9 H27 N7) 0.28(C6 H24 N6)] [Co (C9 H27 N7)] 2(P3 O9) 8(H2 O)
;
_chemical_formula_sum 'C17.16 H65.24 Co2 N13.72 O26 P6'
_chemical_formula_weight 1183.75
_chemical_name_systematic
;
[tris(aminoethylaminomethyl)amine](trisethylendiamine)
dicobalt(III)di(cyclo-triphosphate)octahydrate
;
_space_group_IT_number 14
_symmetry_cell_setting monoclinic
_symmetry_space_group_name_Hall '-P 2yab'
_symmetry_space_group_name_H-M 'P 1 21/a 1'
_cell_angle_alpha 90.00
_cell_angle_beta 93.940(10)
_cell_angle_gamma 90.00
_cell_formula_units_Z 4
_cell_length_a 17.494(7)
_cell_length_b 11.548(5)
_cell_length_c 22.210(10)
_cell_measurement_reflns_used 30
_cell_measurement_temperature 293
_cell_measurement_theta_max 19
_cell_measurement_theta_min 11
_cell_volume 4476(3)
_computing_molecular_graphics
;
ORTEP (Johnson, 1965) and PLUTO (Motherwell and Clegg, 1976)
;
_computing_publication_material
;
PARST (Nardelli, 1983) and ABRAHAMS (Gilli, 1977)
;
_computing_structure_refinement 'SHELXL92 (Sheldrick, 1992)'
_computing_structure_solution 'SHELX86 (Sheldrick, 1986)'
_diffrn_ambient_temperature 293
_diffrn_measurement_device 'Siemens AED diffractometer'
_diffrn_measurement_method '\w/2\q scan'
_diffrn_radiation_monochromator graphite
_diffrn_radiation_source 'X-ray tube'
_diffrn_radiation_type Mo/K\a
_diffrn_radiation_wavelength 0.71070
_diffrn_reflns_av_R_equivalents 0.0119
_diffrn_reflns_limit_h_max 20
_diffrn_reflns_limit_h_min -20
_diffrn_reflns_limit_k_max 13
_diffrn_reflns_limit_k_min 0
_diffrn_reflns_limit_l_max 26
_diffrn_reflns_limit_l_min 0
_diffrn_reflns_number 8108
_diffrn_reflns_reduction_process
;
Correction for Lorentz and polarization effects
;
_diffrn_reflns_theta_max 25
_diffrn_reflns_theta_min 3
_diffrn_standards_decay_% 0
_diffrn_standards_interval_count 50
_diffrn_standards_number 1
_exptl_absorpt_coefficient_mu 1.057
_exptl_absorpt_correction_type none
_exptl_crystal_colour orange
_exptl_crystal_density_diffrn 1.7570
_exptl_crystal_description
;
irregular prisms
;
_exptl_crystal_F_000 2465.0
_exptl_crystal_size_max 0.71
_exptl_crystal_size_mid 0.40
_exptl_crystal_size_min 0.31
_refine_diff_density_max 1.384
_refine_diff_density_min -0.584
_refine_ls_extinction_method none
_refine_ls_goodness_of_fit_all 0.992
_refine_ls_goodness_of_fit_obs 1.336
_refine_ls_hydrogen_treatment noref
_refine_ls_matrix_type full
_refine_ls_number_constraints 0
_refine_ls_number_parameters 462
_refine_ls_number_reflns 7888
_refine_ls_number_restraints 0
_refine_ls_R_factor_all 0.1404
_refine_ls_R_factor_obs 0.0654
_refine_ls_shift/esd_max -3.907
_refine_ls_shift/esd_mean 0.198
_refine_ls_structure_factor_coef Fsqd
_refine_ls_weighting_details 'w=1/[\s^2^(F~o~^2^)+(0.1180P)^2^] where P=(F~o~^2^+2F~c~^2^)/3'
_refine_ls_weighting_scheme calc
_refine_ls_wR_factor_obs 0.2034
_reflns_number_observed 3324
_reflns_number_total 7904
_reflns_observed_criterion I>2\s(I)
_cod_data_source_file al1051.cif
_cod_data_source_block CompoundII
_cod_depositor_comments
;
The following automatic conversions were performed:

'_refine_ls_weighting_scheme' value '
calc w=1/[\s^2^(F~o~^2^)+(0.1180P)^2^] where P=(F~o~^2^+2F~c~^2^)/3'
was changed to 'calc'. New tag '_refine_ls_weighting_details' was
created. The value of the new tag was set to
'w=1/[\s^2^(F~o~^2^)+(0.1180P)^2^] where P=(F~o~^2^+2F~c~^2^)/3'.

Automatic conversion script
Id: cif_fix_values 3143 2015-03-26 13:38:13Z robertas 
;
_cod_original_sg_symbol_H-M ' P21/a    '
_cod_database_code 2001197

loop_
_symmetry_equiv_pos_as_xyz
'x, y, z'
'x+1/2, -y+1/2, z'
'-x, -y, -z'
'-x-1/2, y-1/2, -z'

loop_
_atom_site_aniso_label
_atom_site_aniso_U_11
_atom_site_aniso_U_22
_atom_site_aniso_U_33
_atom_site_aniso_U_12
_atom_site_aniso_U_13
_atom_site_aniso_U_23
CoA 0.0130(9) 0.0171(7) 0.0133(9) -0.0003(5) -0.0015(7) -0.0015(5)
P1A 0.0152(11) 0.0225(12) 0.0328(13) 0.0039(9) 0.0032(9) 0.0003(8)
P2A 0.0161(18) 0.0251(17) 0.0120(18) 0.0011(9) -0.0028(14) 0.0013(9)
P3A 0.0158(16) 0.0279(12) 0.0153(17) -0.0021(11) -0.0003(13) -0.0003(11)
O1A 0.029(3) 0.013(3) 0.063(5) 0.005(3) 0.003(3) -0.007(2)
O2A 0.013(3) 0.039(5) 0.048(5) 0.005(3) 0.011(3) 0.014(2)
O3A 0.024(4) 0.021(4) 0.014(3) -0.004(2) 0.004(3) -0.001(2)
O4A 0.010(3) 0.025(4) 0.022(4) 0.005(2) -0.003(2) 0.0002(19)
O5A 0.028(4) 0.043(4) 0.030(4) 0.025(3) 0.005(3) 0.022(3)
O6A 0.020(3) 0.048(4) 0.021(3) -0.019(3) -0.008(2) -0.013(3)
O7A 0.011(3) 0.044(4) 0.007(3) 0.000(2) -0.001(2) -0.005(2)
O8A 0.039(4) 0.036(4) 0.053(5) -0.030(3) 0.005(3) 0.007(3)
O9A 0.030(4) 0.068(5) 0.024(4) 0.014(3) 0.004(3) 0.006(3)
N1A 0.017(4) 0.033(4) 0.041(5) -0.002(3) -0.004(3) 0.002(3)
N2A 0.024(4) 0.025(4) 0.026(4) -0.004(3) -0.003(3) -0.001(3)
N3A 0.026(4) 0.023(4) 0.030(4) 0.004(3) -0.007(3) 0.002(3)
N4A 0.028(4) 0.029(4) 0.023(4) -0.004(3) -0.001(3) -0.001(3)
N5A 0.025(4) 0.023(4) 0.030(4) 0.003(3) 0.002(3) -0.002(3)
N6A 0.014(4) 0.037(4) 0.027(4) 0.007(3) 0.003(3) 0.004(3)
N7A 0.021(4) 0.013(3) 0.030(4) -0.004(3) -0.001(3) -0.001(3)
CoB 0.0148(9) 0.0351(10) 0.0119(9) -0.0020(5) 0.0002(7) 0.0033(5)
P2B 0.019(2) 0.0310(19) 0.0167(19) 0.0000(9) -0.0013(15) 0.0025(9)
P3B 0.0197(19) 0.079(3) 0.0124(18) -0.0038(14) 0.0009(14) -0.0008(14)
O10 0.035(5) 0.031(5) 0.075(7) -0.014(5) 0.009(5) -0.010(4)
O11 0.020(4) 0.045(5) 0.065(6) 0.023(5) 0.002(4) 0.006(4)
O12 0.039(5) 0.038(4) 0.056(6) 0.017(4) -0.021(4) -0.008(4)
O13 0.022(5) 0.066(6) 0.071(7) 0.030(5) -0.001(4) 0.000(4)
O14 0.026(5) 0.035(5) 0.082(8) -0.021(5) 0.017(5) -0.001(4)
O15 0.036(5) 0.046(6) 0.049(6) 0.014(5) 0.015(4) -0.000(4)
O16 0.050(6) 0.054(5) 0.055(7) 0.027(5) -0.003(5) 0.008(4)
O17 0.035(5) 0.065(6) 0.058(7) 0.043(5) 0.002(5) 0.001(4)

loop_
_atom_site_label
_atom_site_fract_x
_atom_site_fract_y
_atom_site_fract_z
_atom_site_U_iso_or_equiv
_atom_site_thermal_displace_type
_atom_site_calc_flag
_atom_site_calc_attached_atom
_atom_site_type_symbol
CoA 0.36734(9) 0.26290(10) 0.37774(7) 0.0146(5) aniso . . Co
P1A 0.0913(2) 0.1968(2) 0.63330(10) 0.0234(7) aniso . . P
P2A 0.2484(2) 0.2417(2) 0.6731(2) 0.0179(10) aniso . . P
P3A 0.2004(2) 0.2291(2) 0.54480(10) 0.0197(8) aniso . . P
O1A 0.0957(4) 0.0684(5) 0.6328(4) 0.035(2) aniso . . O
O2A 0.0201(5) 0.2518(5) 0.6461(5) 0.033(3) aniso . . O
O3A 0.1579(5) 0.2488(4) 0.6786(4) 0.020(2) aniso . . O
O4A 0.1180(5) 0.2464(4) 0.5704(4) 0.019(2) aniso . . O
O5A 0.2776(4) 0.1266(6) 0.6909(3) 0.033(2) aniso . . O
O6A 0.2840(4) 0.3426(6) 0.7044(3) 0.030(2) aniso . . O
O7A 0.2552(4) 0.2604(5) 0.6024(4) 0.0210(19) aniso . . O
O8A 0.2107(4) 0.1076(6) 0.5279(4) 0.043(3) aniso . . O
O9A 0.2102(4) 0.3188(7) 0.4991(3) 0.040(2) aniso . . O
N1A 0.4630(5) 0.3418(7) 0.3583(4) 0.031(2) aniso . . N
N2A 0.3869(4) 0.1602(6) 0.3090(4) 0.025(2) aniso . . N
N3A 0.4213(5) 0.1572(6) 0.4353(4) 0.027(2) aniso . . N
N4A 0.3607(5) 0.3679(7) 0.4467(4) 0.027(2) aniso . . N
N5A 0.2696(5) 0.1885(6) 0.3914(4) 0.026(2) aniso . . N
N6A 0.3084(4) 0.3745(7) 0.3268(4) 0.026(2) aniso . . N
N7A 0.3459(4) 0.0100(6) 0.3789(4) 0.021(2) aniso . . N
C1A 0.4827(6) 0.3048(8) 0.2970(5) 0.0206(5) iso . . C
C2A 0.4668(6) 0.1776(8) 0.2940(5) 0.0224(12) iso . . C
C3A 0.4097(7) 0.1971(9) 0.4987(5) 0.0370(12) iso . . C
C4A 0.4133(6) 0.3273(8) 0.4974(5) 0.047(3) iso . . C
C5A 0.2106(7) 0.2325(8) 0.3438(6) 0.044(3) iso . . C
C6A 0.2257(6) 0.3597(8) 0.3385(5) 0.046(3) iso . . C
C7A 0.3698(6) 0.0337(7) 0.3196(5) 0.053(4) iso . . C
C8A 0.4035(6) 0.0312(7) 0.4266(5) 0.047(4) iso . . C
C9A 0.2714(6) 0.0576(7) 0.3910(5) 0.043(3) iso . . C
CoB 0.86720(10) 0.25780(10) 0.87785(8) 0.053(4) aniso . . Co
P1B 0.5913(2) 0.1961(3) 1.1331(2) 0.053(4) iso . . P
P2B 0.7487(2) 0.2464(2) 1.1733(2) 0.019(2) aniso . . P
P3B 0.6999(2) 0.2369(3) 1.0449(2) 0.0197(19) aniso . . P
O1B 0.5954(5) 0.0703(8) 1.1329(4) 0.026(2) iso . . O
O2B 0.5184(6) 0.2491(4) 1.1458(4) 0.031(3) iso . . O
O3B 0.6586(5) 0.2483(4) 1.1794(4) 0.020(2) iso . . O
O4B 0.6169(5) 0.2476(4) 1.0710(4) 0.020(2) iso . . O
O5B 0.7804(5) 0.1324(7) 1.1949(4) 0.046(2) iso . . O
O6B 0.7820(5) 0.3502(8) 1.2034(4) 0.047(2) iso . . O
O7B 0.7555(5) 0.2563(4) 1.1028(4) 0.023(2) iso . . O
O8B 0.7115(5) 0.1082(8) 1.0273(5) 0.030(2) iso . . O
O9B 0.7099(5) 0.3170(7) 0.9982(4) 0.024(2) iso . . O
N1B 0.9619(6) 0.3436(8) 0.8578(5) 0.013(2) iso . . N
N2B 0.8870(5) 0.1588(8) 0.8093(5) 0.014(2) iso . . N
N3B 0.9228(5) 0.1583(8) 0.9352(4) 0.014(2) iso . . N
N4B 0.8586(6) 0.3667(9) 0.9470(5) 0.022(3) iso . . N
N5B 0.7694(6) 0.1856(7) 0.8896(5) 0.013(2) iso . . N
N6B 0.8063(6) 0.3748(9) 0.8265(5) 0.022(3) iso . . N
N7B 0.8438(6) 0.0127(8) 0.8798(5) 0.022(3) iso . . N
C1B 0.9766(7) 0.3109(9) 0.7970(5) 0.037(3) iso . . C
C2B 0.9696(6) 0.1811(8) 0.7948(5) 0.026(3) iso . . C
C3B 0.9100(6) 0.1937(8) 0.9967(5) 0.025(3) iso . . C
C4B 0.9107(6) 0.3213(9) 0.9963(5) 0.032(3) iso . . C
C5B 0.7099(7) 0.2428(7) 0.8444(6) 0.030(3) iso . . C
C6B 0.7262(7) 0.3635(10) 0.8365(6) 0.020(3) iso . . C
C7B 0.8692(8) 0.0336(11) 0.8217(7) 0.030(4) iso . . C
C8B 0.9026(9) 0.0344(12) 0.9270(7) 0.039(4) iso . . C
C9B 0.7727(8) 0.0549(11) 0.8909(7) 0.033(4) iso . . C
P1B' 0.5928(4) 0.3014(6) 1.1340(3) 0.0131(13) iso . . P
O1B' 0.5936(14) 0.433(2) 1.1324(11) 0.043(6) iso . . O
O8B' 0.7114(11) 0.1819(16) 0.9991(9) 0.022(4) iso . . O
O9B' 0.7082(12) 0.3863(19) 1.0235(10) 0.031(5) iso . . O
N1B' 0.8838(11) 0.3374(17) 0.8093(9) 0.011(4) iso . . N
N2B' 0.9599(11) 0.1550(17) 0.8587(9) 0.009(4) iso . . N
N3B' 0.8606(13) 0.1348(19) 0.9500(10) 0.019(5) iso . . N
N4B' 0.9212(11) 0.3457(17) 0.9322(9) 0.009(4) iso . . N
N5B' 0.7702(11) 0.3181(17) 0.8905(9) 0.011(4) iso . . N
N6B' 0.8030(13) 0.118(2) 0.8296(10) 0.021(5) iso . . N
C6B' 0.7220(18) 0.135(3) 0.8382(15) 0.030(7) iso . . C
O10 0.9159(4) 0.0631(7) 0.1507(4) 0.035(5) aniso . . O
O11 0.9135(4) 0.4373(7) 0.1524(4) 0.020(4) aniso . . O
O12 0.5876(5) 0.4086(6) 0.4373(4) 0.039(5) aniso . . O
O13 0.0780(5) 0.3818(8) 0.4276(4) 0.022(5) aniso . . O
O14 0.4182(4) 0.0641(7) 0.6477(5) 0.026(5) aniso . . O
O15 0.4125(5) 0.4376(7) 0.6547(4) 0.036(5) aniso . . O
O16 1.0872(5) 0.4022(7) 0.9375(4) 0.050(6) aniso . . O
O17 0.5807(5) 0.3881(8) -0.0685(4) 0.035(5) aniso . . O
H1C 0.5407(6) 0.3214(8) 0.2910(5) 0.0309 iso calc C1A H
H1D 0.4489(6) 0.3491(8) 0.2636(5) 0.0309 iso calc C1A H
H2C 0.4745(6) 0.1462(8) 0.2505(5) 0.0357 iso calc C2A H
H2D 0.5042(6) 0.1331(8) 0.3249(5) 0.0357 iso calc C2A H
H3C 0.4527(7) 0.1636(9) 0.5291(5) 0.0434 iso calc C3A H
H3D 0.3562(7) 0.1693(9) 0.5121(5) 0.0434 iso calc C3A H
H4C 0.3967(6) 0.3615(8) 0.5383(5) 0.0366 iso calc C4A H
H4D 0.4695(6) 0.3546(8) 0.4912(5) 0.0366 iso calc C4A H
H5C 0.2167(7) 0.1907(8) 0.3024(6) 0.0333 iso calc C5A H
H5D 0.1549(7) 0.2178(8) 0.3570(6) 0.0333 iso calc C5A H
H6C 0.2136(6) 0.4022(8) 0.3785(5) 0.0381 iso calc C6A H
H6D 0.1907(6) 0.3951(8) 0.3028(5) 0.0381 iso calc C6A H
H7C 0.3265(6) 0.0066(7) 0.2876(5) 0.0308 iso calc C7A H
H7D 0.4191(6) -0.0152(7) 0.3129(5) 0.0308 iso calc C7A H
H8C 0.4539(6) -0.0126(7) 0.4169(5) 0.0337 iso calc C8A H
H8D 0.3851(6) -0.0028(7) 0.4669(5) 0.0337 iso calc C8A H
H9C 0.2560(6) 0.0269(7) 0.4330(5) 0.0339 iso calc C9A H
H9D 0.2304(6) 0.0274(7) 0.3579(5) 0.0339 iso calc C9A H
H1E 1.0317(7) 0.3369(9) 0.7868(5) 0.0446 iso calc C1B H
H1F 0.9364(7) 0.3493(9) 0.7659(5) 0.0446 iso calc C1B H
H2E 1.0083(6) 0.1420(8) 0.8269(5) 0.0311 iso calc C2B H
H2F 0.9800(6) 0.1493(8) 0.7518(5) 0.0311 iso calc C2B H
H3E 0.8571(6) 0.1625(8) 1.0094(5) 0.0299 iso calc C3B H
H3F 0.9536(6) 0.1616(8) 1.0270(5) 0.0299 iso calc C3B H
H4E 0.9665(6) 0.3509(9) 0.9910(5) 0.0389 iso calc C4B H
H4F 0.8937(6) 0.3523(9) 1.0378(5) 0.0389 iso calc C4B H
H5E 0.7104(7) 0.2004(7) 0.8025(6) 0.0365 iso calc C5B H
H5F 0.6550(7) 0.2336(7) 0.8601(6) 0.0365 iso calc C5B H
H6E 0.6927(7) 0.3966(10) 0.7995(6) 0.0239 iso calc C6B H
H6F 0.7135(7) 0.4101(10) 0.8752(6) 0.0239 iso calc C6B H
H7E 0.8268(8) 0.0051(11) 0.7893(7) 0.0365 iso calc C7B H
H7F 0.9186(8) -0.0160(11) 0.8165(7) 0.0365 iso calc C7B H
H8E 0.9521(9) -0.0116(12) 0.9173(7) 0.0469 iso calc C8B H
H8F 0.8842(9) 0.0022(12) 0.9678(7) 0.0469 iso calc C8B H
H9E 0.7581(8) 0.0256(11) 0.9333(7) 0.0392 iso calc C9B H
H9F 0.7321(8) 0.0219(11) 0.8583(7) 0.0392 iso calc C9B H
H101 0.94945 0.10459 0.13698 0.0873 iso calc O10 H
H102 0.92272 0.07658 0.19934 0.0873 iso . O10 H
H111 0.88175 0.40651 0.16204 0.0556 iso . O11 H
H112 0.95381 0.41934 0.15932 0.0629 iso . O11 H
H121 0.57284 0.47732 0.41119 0.0596 iso . O12 H
H122 0.60353 0.40100 0.46309 0.0634 iso . O12 H
H131 0.08678 0.44183 0.43551 0.0482 iso . O13 H
H132 0.13212 0.35902 0.45142 0.0299 iso . O13 H
H141 0.47140 0.10637 0.65400 0.07(3) iso calc O14 H
H142 0.40052 0.05220 0.67355 0.07(3) iso . O14 H
H151 0.37828 0.43413 0.67745 0.059(7) iso calc O15 H
H152 0.43430 0.39657 0.62928 0.059(7) iso calc O15 H
H161 1.11819 0.45471 0.97080 0.019(14) iso . O16 H
H162 1.08610 0.44014 0.90794 0.019(14) iso . O16 H
H171 0.58732 0.43981 -0.09124 0.0113 iso . O17 H
H172 0.58922 0.48590 -0.04464 0.1147 iso calc O17 H
H1NC 0.4506 0.4280 0.3554 0.030(4) iso calc N1A H
H1ND 0.49257 0.32795 0.40287 0.050(6) iso . N1A H
H2NA 0.35203 0.18625 0.27295 0.0289 iso . N2A H
H3NA 0.47856 0.16659 0.42959 0.0333 iso . N3A H
H4NC 0.30586 0.37876 0.45053 0.0019 iso . N4A H
H4ND 0.37980 0.44566 0.42545 0.0409 iso . N4A H
H5NA 0.24163 0.25450 0.41908 0.0138 iso . N5A H
H6NC 0.32328 0.36417 0.27801 0.0869 iso . N6A H
H6ND 0.32550 0.45992 0.34129 0.0900 iso . N6A H
H1NE 0.9538 0.4308 0.8607 0.0044(7) iso calc N1B H
H1NF 1.00470 0.32220 0.87920 0.016(3) iso . N1B H
H2NB 0.87282 0.17148 0.77808 0.017(3) iso . N2B H
H3NB 0.96580 0.14498 0.93387 0.017(3) iso . N3B H
H4NE 0.8067 0.3431 0.9615 0.0073(8) iso calc N4B H
H4NF 0.85133 0.43913 0.94048 0.026(3) iso . N4B H
H5NB 0.74438 0.22315 0.92035 0.013(2) iso . N5B H
H6NE 0.8211 0.4520 0.8463 0.0073(9) iso calc N6B H
H6NF 0.81790 0.37955 0.80042 0.0768 iso . N6B H

loop_
_atom_type_symbol
_atom_type_description
_atom_type_scat_dispersion_imag
_atom_type_scat_source
Co Cobalt 0.973 'IT.4  Tab.2.2A 2.3.1'
P Phosphorus 0.095 'IT.4  Tab.2.2A 2.3.1'
O Oxygen 0.006 'IT.4  Tab.2.2A 2.3.1'
N Nitrogen 0.003 'IT.4  Tab.2.2A 2.3.1'
C Carbon 0.002 'IT.4  Tab.2.2A 2.3.1'
H Hydrogen 0.000 'IT.4  Tab.2.2C      '

loop_
_geom_angle_atom_site_label_1
_geom_angle_atom_site_label_2
_geom_angle_atom_site_label_3
_geom_angle
_geom_angle_publ_flag
N5A CoA N6A 87.0(3) yes
N4A CoA N6A 89.3(3) yes
N4A CoA N5A 92.9(3) yes
N3A CoA N6A 174.5(3) yes
N3A CoA N5A 90.7(3) yes
N3A CoA N4A 85.8(3) yes
N2A CoA N6A 93.5(3) yes
N2A CoA N5A 93.2(3) yes
N2A CoA N4A 173.4(3) yes
N2A CoA N3A 91.7(3) yes
N1A CoA N6A 89.4(3) yes
N1A CoA N5A 176.0(3) yes
N1A CoA N4A 89.0(4) yes
N1A CoA N3A 93.0(3) yes
N1A CoA N2A 85.1(3) yes
O3A P1A O4A 99.7(4) no
O2A P1A O4A 108.7(5) no
O2A P1A O3A 108.1(5) no
O1A P1A O4A 109.3(4) no
O1A P1A O3A 110.1(3) no
O1A P1A O2A 119.1(4) no
O6A P2A O7A 107.5(4) no
O5A P2A O7A 109.9(4) no
O5A P2A O6A 117.4(4) no
O3A P2A O7A 102.1(5) no
O3A P2A O6A 108.2(4) no
O3A P2A O5A 110.7(4) no
O8A P3A O9A 118.4(5) no
O7A P3A O9A 107.7(4) no
O7A P3A O8A 110.3(4) no
O4A P3A O9A 108.0(4) no
O4A P3A O8A 109.9(4) no
O4A P3A O7A 101.2(4) no
P1A O3A P2A 127.8(6) yes
P1A O4A P3A 126.0(5) yes
P2A O7A P3A 132.9(5) yes
CoA N1A H1NC 106.5(9) no
CoA N1A H1ND 95.2(5) no
CoA N1A C1A 108.6(6) yes
H1ND N1A H1NC 107.0(10) no
C1A N1A H1NC 107.0(10) no
C1A N1A H1ND 131.1(9) no
CoA N2A H2NA 107.7(6) no
CoA N2A C7A 114.3(5) yes
CoA N2A C2A 108.0(6) yes
C7A N2A H2NA 107.1(7) no
C2A N2A H2NA 108.0(7) no
C2A N2A C7A 111.6(7) yes
CoA N3A H3NA 106.5(6) no
CoA N3A C8A 115.7(6) yes
CoA N3A C3A 109.2(6) yes
C8A N3A H3NA 106.4(7) no
C3A N3A H3NA 106.3(8) no
C3A N3A C8A 112.2(7) yes
CoA N4A H4ND 97.8(5) no
CoA N4A H4NC 105.0(6) no
CoA N4A C4A 109.3(6) yes
H4NC N4A H4ND 105.5(7) no
C4A N4A H4ND 113.6(7) no
C4A N4A H4NC 122.5(8) no
CoA N5A H5NA 101.9(5) no
CoA N5A C9A 114.8(5) yes
CoA N5A C5A 107.7(6) yes
C9A N5A H5NA 134.4(7) no
C5A N5A H5NA 81.4(6) no
C5A N5A C9A 110.1(7) yes
CoA N6A H6ND 107.9(5) no
CoA N6A H6NC 109.6(6) no
CoA N6A C6A 107.6(6) yes
H6NC N6A H6ND 107.7(7) no
C6A N6A H6ND 107.8(7) no
C6A N6A H6NC 116.1(7) no
C8A N7A C9A 113.2(7) yes
C7A N7A C9A 114.7(8) yes
C7A N7A C8A 114.3(8) yes
N1A C1A H1D 111.0(10) no
N1A C1A H1C 111.0(10) no
N1A C1A C2A 105.6(8) no
H1C C1A H1D 109.0(10) no
C2A C1A H1D 110.6(9) no
C2A C1A H1C 111.0(10) no
N2A C2A C1A 107.5(8) no
C1A C2A H2D 110.0(10) no
C1A C2A H2C 110.0(10) no
N2A C2A H2D 110.0(10) no
N2A C2A H2C 110.0(10) no
H2C C2A H2D 108.0(10) no
N3A C3A H3D 111.0(10) no
N3A C3A H3C 111.0(10) no
N3A C3A C4A 106.1(8) no
H3C C3A H3D 109.0(10) no
C4A C3A H3D 111.0(10) no
C4A C3A H3C 111.0(10) no
N4A C4A C3A 107.8(8) no
C3A C4A H4D 110.0(10) no
C3A C4A H4C 110.0(10) no
N4A C4A H4D 110.0(10) no
N4A C4A H4C 110.0(10) no
H4C C4A H4D 108.0(10) no
N5A C5A H5D 111.0(10) no
N5A C5A H5C 111.0(10) no
N5A C5A C6A 105.6(8) no
H5C C5A H5D 109.0(10) no
C6A C5A H5D 111.0(10) no
C6A C5A H5C 111.0(10) no
N6A C6A C5A 107.6(8) no
C5A C6A H6D 110.0(10) no
C5A C6A H6C 110.0(10) no
N6A C6A H6D 110.0(10) no
N6A C6A H6C 110.0(10) no
H6C C6A H6D 108.0(10) no
N2A C7A N7A 113.6(7) no
N7A C7A H7D 109.0(10) no
N7A C7A H7C 109.0(10) no
N2A C7A H7D 108.9(8) no
N2A C7A H7C 108.9(9) no
H7C C7A H7D 108.0(10) no
N3A C8A N7A 113.0(7) no
N7A C8A H8D 109.0(10) no
N7A C8A H8C 109.0(10) no
N3A C8A H8D 109.0(9) no
N3A C8A H8C 109.0(9) no
H8C C8A H8D 108.0(10) no
N5A C9A N7A 113.4(7) no
N7A C9A H9D 109.0(10) no
N7A C9A H9C 109.0(10) no
N5A C9A H9D 108.9(9) no
N5A C9A H9C 108.9(9) no
H9C C9A H9D 108.0(10) no
N5B' CoB N6B' 84.8(9) no
N4B' CoB N6B' 165.7(9) no
N4B' CoB N5B' 97.4(9) no
N3B' CoB N6B' 80.1(8) no
N3B' CoB N5B' 92.2(9) no
N3B' CoB N4B' 85.7(9) no
N2B' CoB N6B' 82.0(8) no
N2B' CoB N5B' 166.3(8) no
N2B' CoB N4B' 94.5(8) no
N2B' CoB N3B' 81.8(8) no
N1B' CoB N6B' 93.9(9) no
N1B' CoB N5B' 97.8(9) no
N1B' CoB N4B' 99.7(9) no
N1B' CoB N3B' 167.8(9) no
N1B' CoB N2B' 86.9(8) no
N6B CoB N6B' 89.1(7) no
N6B CoB N5B' 52.4(7) no
N6B CoB N4B' 103.5(7) no
N6B CoB N3B' 143.9(7) no
N6B CoB N2B' 130.9(6) no
N6B CoB N1B' 45.5(7) no
N5B CoB N6B' 47.5(7) no
N5B CoB N5B' 47.3(7) no
N5B CoB N4B' 125.6(7) no
N5B CoB N3B' 61.5(7) no
N5B CoB N2B' 119.4(6) no
N5B CoB N1B' 121.6(7) no
N5B CoB N6B 85.9(4) yes
N4B CoB N6B' 140.6(7) no
N4B CoB N5B' 62.2(7) no
N4B CoB N4B' 36.0(7) no
N4B CoB N3B' 80.3(7) no
N4B CoB N2B' 128.1(6) no
N4B CoB N1B' 110.5(7) no
N4B CoB N6B 87.1(4) yes
N4B CoB N5B 93.1(4) yes
N3B CoB N6B' 95.9(7) no
N3B CoB N5B' 122.9(7) no
N3B CoB N4B' 71.1(7) no
N3B CoB N3B' 33.3(7) no
N3B CoB N2B' 55.2(6) no
N3B CoB N1B' 138.7(7) no
N3B CoB N6B 172.9(4) yes
N3B CoB N5B 93.7(4) yes
N3B CoB N4B 85.9(4) yes
N2B CoB N6B' 45.9(7) no
N2B CoB N5B' 123.1(7) no
N2B CoB N4B' 137.8(7) no
N2B CoB N3B' 102.4(7) no
N2B CoB N2B' 47.4(6) no
N2B CoB N1B' 66.2(7) no
N2B CoB N6B 93.8(4) yes
N2B CoB N5B 93.4(4) yes
N2B CoB N4B 173.5(4) yes
N2B CoB N3B 93.3(4) yes
N1B CoB N6B' 130.9(7) no
N1B CoB N5B' 128.3(7) no
N1B CoB N4B' 57.7(7) no
N1B CoB N3B' 125.4(7) no
N1B CoB N2B' 64.4(6) no
N1B CoB N1B' 51.9(7) no
N1B CoB N6B 87.4(4) yes
N1B CoB N5B 173.2(4) yes
N1B CoB N4B 88.1(4) yes
N1B CoB N3B 93.1(4) yes
N1B CoB N2B 85.5(4) yes
O4B P1B P1B' 68.5(4) no
O3B P1B P1B' 66.7(4) no
O3B P1B O4B 100.0(4) no
O2B P1B P1B' 66.2(4) no
O2B P1B O4B 108.1(5) no
O2B P1B O3B 109.1(5) no
O1B P1B P1B' 175.9(5) no
O1B P1B O4B 110.7(4) no
O1B P1B O3B 109.8(4) no
O1B P1B O2B 117.6(5) no
O6B P2B O7B 109.6(5) no
O5B P2B O7B 109.3(4) no
O5B P2B O6B 116.3(5) no
O3B P2B O7B 103.1(5) no
O3B P2B O6B 108.3(4) no
O3B P2B O5B 109.5(4) no
O8B' P3B O9B' 105.0(10) no
O9B P3B O9B' 32.8(8) no
O9B P3B O8B' 72.0(10) no
O8B P3B O9B' 146.8(8) no
O8B P3B O8B' 43.0(10) no
O8B P3B O9B 114.7(5) no
O7B P3B O9B' 91.3(7) no
O7B P3B O8B' 129.0(10) no
O7B P3B O9B 113.9(5) no
O7B P3B O8B 104.9(5) no
O4B P3B O9B' 96.5(7) no
O4B P3B O8B' 123.0(10) no
O4B P3B O9B 112.2(5) no
O4B P3B O8B 107.6(4) no
O4B P3B O7B 102.6(5) no
P1B O2B P1B' 49.0(3) no
P1B O3B P2B 128.3(5) yes
P2B O3B P1B' 128.7(6) no
P1B O3B P1B' 44.3(3) no
P1B O4B P3B 126.8(6) yes
P3B O4B P1B' 129.8(6) no
P1B O4B P1B' 44.6(3) no
P2B O7B P3B 135.5(6) yes
P3B O8B O8B' 52.0(10) no
P3B O9B O9B' 96.0(10) no
P3B O9B O8B' 48.6(8) no
O8B' O9B O9B' 144(2) no
CoB N1B H1NE 111.0(10) no
CoB N1B H1NF 114.8(8) no
CoB N1B N4B' 55.4(7) no
CoB N1B N1B' 58.3(7) no
CoB N1B C1B 106.3(7) yes
H1NF N1B H1NE 111.0(10) no
N4B' N1B H1NE 82.0(10) no
N4B' N1B H1NF 83.6(9) no
N1B' N1B H1NE 88.0(10) no
N1B' N1B H1NF 161.0(10) no
N1B' N1B N4B' 103.0(10) no
C1B N1B H1NE 111.0(10) no
C1B N1B H1NF 103.2(9) no
C1B N1B N4B' 161.0(10) no
C1B N1B N1B' 65.1(9) no
CoB N2B H2NB 123.0(10) no
CoB N2B N6B' 75.0(9) no
CoB N2B N2B' 70.3(8) no
CoB N2B C7B 111.6(7) yes
CoB N2B C2B 106.7(7) yes
N6B' N2B H2NB 94.0(10) no
N2B' N2B H2NB 147.0(10) no
N2B' N2B N6B' 119.0(10) no
C7B N2B H2NB 108.0(10) no
C7B N2B N6B' 58.0(10) no
C7B N2B N2B' 91.0(10) no
C2B N2B H2NB 91.8(9) no
C2B N2B N6B' 172.0(10) no
C2B N2B N2B' 55.6(9) no
C2B N2B C7B 114.3(9) yes
CoB N3B H3NB 123.0(9) no
CoB N3B N3B' 84.0(10) no
CoB N3B N2B' 66.5(7) no
CoB N3B C8B 112.9(8) yes
CoB N3B C3B 110.4(7) yes
N3B' N3B H3NB 152(2) no
N2B' N3B H3NB 63.8(9) no
N2B' N3B N3B' 129.0(10) no
C8B N3B H3NB 92.0(10) no
C8B N3B N3B' 66.0(10) no
C8B N3B N2B' 88.0(10) no
C3B N3B H3NB 108.0(10) no
C3B N3B N3B' 67.0(10) no
C3B N3B N2B' 161.0(10) no
C3B N3B C8B 109.6(9) yes
CoB N4B H4NE 101.0(10) no
CoB N4B H4NF 120.1(9) no
CoB N4B N4B' 63.0(10) no
CoB N4B C4B 105.8(7) yes
H4NF N4B H4NE 101.0(10) no
N4B' N4B H4NE 153(2) no
N4B' N4B H4NF 106.0(10) no
C4B N4B H4NE 101.0(10) no
C4B N4B H4NF 123.0(10) no
C4B N4B N4B' 66.0(10) no
CoB N5B H5NB 111.0(8) no
CoB N5B C6B' 121.0(10) no
CoB N5B N6B' 74.4(9) no
CoB N5B N5B' 64.2(8) no
CoB N5B C9B 113.5(7) yes
CoB N5B C5B 106.8(7) yes
C6B' N5B H5NB 118.0(10) no
N6B' N5B H5NB 173.0(10) no
N6B' N5B C6B' 54(2) no
N5B' N5B H5NB 62.3(9) no
N5B' N5B C6B' 114(2) no
N5B' N5B N6B' 118.0(10) no
C9B N5B H5NB 117.8(9) no
C9B N5B C6B' 69.0(10) no
C9B N5B N6B' 62.0(10) no
C9B N5B N5B' 177.0(10) no
C5B N5B H5NB 87.1(8) no
C5B N5B C6B' 50.0(10) no
C5B N5B N6B' 86.0(10) no
C5B N5B N5B' 65.6(9) no
C5B N5B C9B 117.5(8) yes
CoB N6B H6NE 103.0(10) no
CoB N6B H6NF 113.0(10) no
CoB N6B N5B' 59.4(7) no
CoB N6B N1B' 60.1(9) no
CoB N6B C6B 109.4(8) yes
H6NF N6B H6NE 103(2) no
N5B' N6B H6NE 94.0(10) no
N5B' N6B H6NF 162(2) no
N1B' N6B H6NE 99.0(10) no
N1B' N6B H6NF 56.0(10) no
N1B' N6B N5B' 119.0(10) no
C6B N6B H6NE 103.0(10) no
C6B N6B H6NF 122.0(10) no
C6B N6B N5B' 54.7(9) no
C6B N6B N1B' 157.0(10) no
C9B N7B N6B' 62.0(10) no
C8B N7B N6B' 125.0(10) no
C8B N7B C9B 115.0(10) yes
C7B N7B N6B' 56.0(10) no
C7B N7B C9B 117.0(10) yes
C7B N7B C8B 112.0(10) yes
N1B C1B H1F 111.0(10) no
N1B C1B H1E 111.0(10) no
N1B C1B N1B' 64.3(9) no
N1B C1B C2B 105.8(9) no
H1E C1B H1F 109.0(10) no
N1B' C1B H1F 55.0(10) no
N1B' C1B H1E 153.0(10) no
C2B C1B H1F 111.0(10) no
C2B C1B H1E 111.0(10) no
C2B C1B N1B' 96.0(10) no
N2B C2B C1B 103.7(8) no
C1B C2B H2F 111.0(10) no
C1B C2B H2E 111.0(10) no
C1B C2B N2B' 101.0(10) no
N2B C2B H2F 111.0(10) no
N2B C2B H2E 111.0(10) no
N2B C2B N2B' 66.0(10) no
H2E C2B H2F 109.0(10) no
N2B' C2B H2F 148.0(10) no
N2B' C2B H2E 51.0(10) no
N3B C3B H3F 111.0(10) no
N3B C3B H3E 111.0(10) no
N3B C3B N3B' 48.0(10) no
N3B C3B C4B 105.9(8) no
H3E C3B H3F 109.0(10) no
N3B' C3B H3F 131.0(10) no
N3B' C3B H3E 63.0(10) no
C4B C3B H3F 111.0(10) no
C4B C3B H3E 111.0(10) no
C4B C3B N3B' 118.0(10) no
N4B C4B C3B 110.8(9) no
C3B C4B H4F 109.0(10) no
C3B C4B H4E 109.0(10) no
C3B C4B N4B' 101.0(10) no
N4B C4B H4F 109.0(10) no
N4B C4B H4E 109.0(10) no
N4B C4B N4B' 47.6(9) no
H4E C4B H4F 108.0(10) no
N4B' C4B H4F 147.0(10) no
N4B' C4B H4E 70.0(10) no
N5B C5B H5F 109.0(10) no
N5B C5B H5E 109.0(10) no
N5B C5B C6B' 63(2) no
N5B C5B N5B' 56.8(8) no
N5B C5B C6B 111.3(8) no
H5E C5B H5F 108.0(10) no
C6B' C5B H5F 96(2) no
C6B' C5B H5E 56(2) no
N5B' C5B H5F 114.0(10) no
N5B' C5B H5E 138.0(10) no
N5B' C5B C6B' 118(2) no
C6B C5B H5F 109.0(10) no
C6B C5B H5E 109.4(9) no
C6B C5B C6B' 154(2) no
C6B C5B N5B' 56.0(10) no
N6B C6B C5B 108.0(10) no
C5B C6B H6F 110.0(10) no
C5B C6B H6E 110.0(10) no
C5B C6B N5B' 70.0(10) no
N6B C6B H6F 110.0(10) no
N6B C6B H6E 110.0(10) no
N6B C6B N5B' 73.0(10) no
H6E C6B H6F 108(2) no
N5B' C6B H6F 69.0(10) no
N5B' C6B H6E 177(2) no
N2B C7B N7B 114.0(10) no
N7B C7B H7F 109.0(10) no
N7B C7B H7E 109.0(10) no
N7B C7B N6B' 74.0(10) no
N2B C7B H7F 109.0(10) no
N2B C7B H7E 109.0(10) no
N2B C7B N6B' 65.0(10) no
H7E C7B H7F 108(2) no
N6B' C7B H7F 173(2) no
N6B' C7B H7E 77.0(10) no
N3B C8B N7B 114.0(10) no
N7B C8B H8F 109(2) no
N7B C8B H8E 109(2) no
N7B C8B N3B' 92.0(10) no
N3B C8B H8F 109.0(10) no
N3B C8B H8E 109.0(10) no
N3B C8B N3B' 47.0(10) no
H8E C8B H8F 108(2) no
N3B' C8B H8F 78.0(10) no
N3B' C8B H8E 154(2) no
N5B C9B N7B 113.0(10) no
N7B C9B H9F 109.0(10) no
N7B C9B H9E 109.0(10) no
N7B C9B C6B' 121.0(10) no
N7B C9B N6B' 70.0(10) no
N5B C9B H9F 109.0(10) no
N5B C9B H9E 109.0(10) no
N5B C9B C6B' 55.0(10) no
N5B C9B N6B' 64.0(10) no
H9E C9B H9F 108(2) no
C6B' C9B H9F 55(2) no
C6B' C9B H9E 130(2) no
N6B' C9B H9F 81.0(10) no
N6B' C9B H9E 171(2) no
N6B' C9B C6B' 51.0(10) no
O3B P1B' O4B 100.4(5) no
O2B P1B' O4B 106.4(6) no
O2B P1B' O3B 109.7(6) no
P1B P1B' O4B 66.9(4) no
P1B P1B' O3B 69.0(4) no
P1B P1B' O2B 64.8(4) no
O4B P1B' O1B' 111.0(10) no
O3B P1B' O1B' 113.0(10) no
O2B P1B' O1B' 115.0(10) no
P1B P1B' O1B' 178.0(10) no
O8B O8B' O9B 144(2) no
P3B O8B' O9B 59.3(9) no
P3B O8B' O8B 85.0(10) no
P3B O9B' O9B 51.0(10) no
N6B N1B' C1B 171(2) no
N1B N1B' C1B 50.6(8) no
N1B N1B' N6B 122.0(10) no
CoB N1B' C1B 105.0(10) no
CoB N1B' N6B 74.5(9) no
CoB N1B' N1B 69.9(8) no
C1B N1B' H6NF 158(2) no
C1B N1B' H1F 38.3(8) no
N6B N1B' H6NF 24.5(6) no
N6B N1B' H1F 144(2) no
N1B N1B' H6NF 141(2) no
N1B N1B' H1F 84.0(10) no
CoB N1B' H6NF 97.0(10) no
CoB N1B' H1F 142.0(10) no
H1F N1B' H6NF 120(2) no
N3B N2B' C2B 161.0(10) no
N2B N2B' C2B 58.7(9) no
N2B N2B' N3B 108.0(10) no
CoB N2B' C2B 103.0(10) no
CoB N2B' N3B 58.3(6) no
CoB N2B' N2B 62.3(7) no
C2B N2B' H2E 45.0(10) no
N3B N2B' H2E 152(2) no
N2B N2B' H2E 100.0(10) no
CoB N2B' H2E 145(2) no
C3B N3B' C8B 109(2) no
N3B N3B' C8B 66.0(10) no
N3B N3B' C3B 65.0(10) no
CoB N3B' C8B 102.0(10) no
CoB N3B' C3B 99.0(10) no
CoB N3B' N3B 63.0(10) no
C8B N3B' H3E 125(2) no
C3B N3B' H3E 43.3(9) no
N3B N3B' H3E 108(2) no
CoB N3B' H3E 125.0(10) no
N4B N4B' C4B 66.0(10) no
N1B N4B' C4B 161.0(10) no
N1B N4B' N4B 132(2) no
CoB N4B' C4B 116.0(10) no
CoB N4B' N4B 81.0(10) no
CoB N4B' N1B 66.9(8) no
C4B N4B' H4E 41.6(8) no
N4B N4B' H4E 101.0(10) no
N1B N4B' H4E 125.0(10) no
CoB N4B' H4E 147.0(10) no
C5B N5B' C6B 54.0(9) no
N6B N5B' C6B 52.8(9) no
N6B N5B' C5B 87.0(10) no
N5B N5B' C6B 110.0(10) no
N5B N5B' C5B 57.6(8) no
N5B N5B' N6B 112.0(10) no
CoB N5B' C6B 116.0(10) no
CoB N5B' C5B 105.0(10) no
CoB N5B' N6B 68.3(8) no
CoB N5B' N5B 68.5(8) no
C6B N5B' H5NB 120.0(10) no
C6B N5B' H6F 41.7(9) no
C5B N5B' H5NB 70.4(9) no
C5B N5B' H6F 81.0(10) no
N6B N5B' H5NB 148.0(10) no
N6B N5B' H6F 79.0(10) no
N5B N5B' H5NB 37.3(6) no
N5B N5B' H6F 135(2) no
CoB N5B' H5NB 96.0(10) no
CoB N5B' H6F 147.0(10) no
H6F N5B' H5NB 117.0(10) no
C7B N6B' C9B 96.0(10) no
N7B N6B' C9B 47.1(9) no
N7B N6B' C7B 50.0(9) no
N5B N6B' C9B 53.7(9) no
N5B N6B' C7B 134(2) no
N5B N6B' N7B 88.0(10) no
N2B N6B' C9B 134(2) no
N2B N6B' C7B 57.0(10) no
N2B N6B' N7B 92.0(10) no
N2B N6B' N5B 117.0(10) no
CoB N6B' C9B 96.0(10) no
CoB N6B' C7B 99.0(10) no
CoB N6B' N7B 92.0(10) no
CoB N6B' N5B 58.0(8) no
CoB N6B' N2B 59.1(8) no
C9B N6B' C6B' 65(2) no
C7B N6B' C6B' 148(2) no
N7B N6B' C6B' 111(2) no
N5B N6B' C6B' 56(2) no
N2B N6B' C6B' 154(2) no
CoB N6B' C6B' 108(2) no
C9B C6B' N6B' 63(2) no
C5B C6B' N6B' 108(2) no
C5B C6B' C9B 123(2) no
N5B C6B' N6B' 70(2) no
N5B C6B' C9B 56.0(10) no
N5B C6B' C5B 68(2) no
N6B' C6B' H9F 79(2) no
N6B' C6B' H5E 97(2) no
C9B C6B' H9F 38.0(10) no
C9B C6B' H5E 159(3) no
C5B C6B' H9F 155(3) no
C5B C6B' H5E 52.0(10) no
N5B C6B' H9F 94(2) no
N5B C6B' H5E 110(3) no
H5E C6B' H9F 153(3) no
H101 O10 H102 104.4(9) no
H111 O11 H112 124.0(10) no
H121 O12 H122 136.0(10) no
H131 O13 H132 87.2(8) no
H141 O14 H142 115.4(9) no
H151 O15 H152 141.0(10) no
H161 O16 H162 104.0(10) no
H171 O17 H172 64.8(6) no

loop_
_geom_bond_atom_site_label_1
_geom_bond_atom_site_label_2
_geom_bond_distance
_geom_bond_publ_flag
CoA N1A 1.978(8) yes
CoA N2A 1.981(8) yes
CoA N3A 1.962(8) yes
CoA N4A 1.963(8) yes
CoA N5A 1.957(8) yes
CoA N6A 1.960(8) yes
P1A O1A 1.484(6) yes
P1A O2A 1.444(9) yes
P1A O3A 1.603(8) yes
P1A O4A 1.609(9) yes
P2A O3A 1.599(9) yes
P2A O5A 1.469(7) yes
P2A O6A 1.473(8) yes
P2A O7A 1.596(9) yes
P3A O4A 1.598(9) yes
P3A O7A 1.586(8) yes
P3A O8A 1.467(8) yes
P3A O9A 1.469(8) yes
N1A C1A 1.490(10) yes
N1A H1ND 1.096(9) no
N1A H1NC 1.020(10) no
N2A C2A 1.470(10) yes
N2A C7A 1.510(10) yes
N2A H2NA 1.018(8) no
N3A C3A 1.510(10) yes
N3A C8A 1.500(10) yes
N3A H3NA 1.024(8) no
N4A C4A 1.480(10) yes
N4A H4NC 0.976(8) no
N4A H4ND 1.079(8) no
N5A C5A 1.510(10) yes
N5A C9A 1.510(10) yes
N5A H5NA 1.113(8) no
N6A C6A 1.500(10) yes
N6A H6NC 1.138(9) no
N6A H6ND 1.074(8) no
N7A C7A 1.430(10) yes
N7A C8A 1.430(10) yes
N7A C9A 1.460(10) yes
C1A C2A 1.500(10) yes
C1A H1C 1.050(10) no
C1A H1D 1.050(10) no
C2A H2C 1.050(10) no
C2A H2D 1.050(10) no
C3A C4A 1.500(10) yes
C3A H3C 1.050(10) no
C3A H3D 1.050(10) no
C4A H4C 1.050(10) no
C4A H4D 1.050(10) no
C5A C6A 1.500(10) yes
C5A H5C 1.050(10) no
C5A H5D 1.050(10) no
C6A H6C 1.050(10) no
C6A H6D 1.050(10) no
C7A H7C 1.050(10) no
C7A H7D 1.050(10) no
C8A H8C 1.050(10) no
C8A H8D 1.050(10) no
C9A H9C 1.050(10) no
C9A H9D 1.050(10) no
CoB N1B 2.010(10) yes
CoB N2B 1.950(10) yes
CoB N3B 1.93 yes
CoB N4B 2.000(10) yes
CoB N5B 1.940(10) yes
CoB N6B 2.020(10) yes
CoB N1B' 1.82(2) no
CoB N2B' 2.08(2) no
CoB N3B' 2.15(2) no
CoB N4B' 1.800(10) no
CoB N5B' 1.87(2) no
CoB N6B' 2.20(2) no
P1B O1B 1.455(9) yes
P1B O2B 1.460(10) yes
P1B O3B 1.626(8) yes
P1B O4B 1.594(9) yes
P1B P1B' 1.216(7) no
P2B O3B 1.590(9) yes
P2B O5B 1.495(9) yes
P2B O6B 1.474(9) yes
P2B O7B 1.580(10) yes
P3B O4B 1.610(10) yes
P3B O7B 1.575(9) yes
P3B O8B 1.550(10) yes
P3B O9B 1.410(10) yes
P3B O8B' 1.23(2) no
P3B O9B' 1.80(2) no
O2B P1B' 1.470(10) no
O3B P1B' 1.600(10) no
O4B P1B' 1.610(10) no
O8B O8B' 1.06(2) no
O9B O8B' 1.56(2) no
O9B O9B' 0.98(2) no
N1B C1B 1.440(10) yes
N1B N1B' 1.68(2) no
N1B N4B' 1.84(2) no
N1B H1NF 0.89 no
N1B H1NE 1.020(10) no
N2B C2B 1.520(10) yes
N2B C7B 1.510(10) yes
N2B N2B' 1.63(2) no
N2B N6B' 1.63(2) no
N2B H2NB 0.730(10) no
N3B C3B 1.460(10) yes
N3B C8B 1.480(10) yes
N3B N2B' 1.86(2) no
N3B N3B' 1.19(2) no
N3B H3NB 0.770(10) no
N4B C4B 1.470(10) yes
N4B N4B' 1.19(2) no
N4B H4NF 0.860(10) no
N4B H4NE 1.02(2) no
N5B C5B 1.540(10) yes
N5B C9B 1.510(10) yes
N5B N5B' 1.53(2) no
N5B N6B' 1.68(2) no
N5B C6B' 1.49(3) no
N5B H5NB 0.940(10) no
N6B C6B 1.440(10) yes
N6B N1B' 1.50(2) no
N6B N5B' 1.72(2) no
N6B H6NF 0.630(10) no
N6B H6NE 1.020(10) no
N7B C7B 1.410(10) yes
N7B C8B 1.440(10) yes
N7B C9B 1.370(10) yes
N7B N6B' 1.77(2) no
C1B C2B 1.500(10) yes
C1B N1B' 1.69(2) no
C1B H1E 1.050(10) no
C1B H1F 1.050(10) no
C2B N2B' 1.47(2) no
C2B H2E 1.050(10) no
C2B H2F 1.050(10) no
C3B C4B 1.470(10) yes
C3B N3B' 1.47(2) no
C3B H3E 1.050(10) no
C3B H3F 1.050(10) no
C4B N4B' 1.48(2) no
C4B H4E 1.050(10) no
C4B H4F 1.050(10) no
C5B C6B 1.440(10) yes
C5B N5B' 1.66(2) no
C5B C6B' 1.27(3) no
C5B H5E 1.050(10) no
C5B H5F 1.050(10) no
C6B N5B' 1.47(2) no
C6B H6E 1.050(10) no
C6B H6F 1.050(10) no
C7B N6B' 1.53(2) no
C7B H7E 1.05(2) no
C7B H7F 1.05(2) no
C8B N3B' 1.48(2) no
C8B H8E 1.05(2) no
C8B H8F 1.05(2) no
C9B N6B' 1.66(2) no
C9B C6B' 1.69(3) no
C9B H9E 1.05(2) no
C9B H9F 1.05(2) no
P1B' O1B' 1.52(2) no
N1B' H1F 1.38(2) no
N1B' H6NF 1.25(2) no
N2B' H2E 1.15(2) no
N3B' H3E 1.36(2) no
N4B' H4E 1.48(2) no
N5B' H6F 1.48(2) no
N5B' H5NB 1.37(2) no
N6B' C6B' 1.46(4) no
C6B' H5E 1.11(3) no
C6B' H9F 1.38(3) no
O10 H101 0.831(8) no
O10 H102 1.091(9) no
O11 H111 0.705(8) no
O11 H112 0.740(7) no
O12 H121 1.005(8) no
O12 H122 0.627(9) no
O13 H131 0.729(9) no
O13 H132 1.085(8) no
O14 H141 1.052(7) no
O14 H142 0.680(10) no
O15 H151 0.811(9) no
O15 H152 0.847(9) no
O16 H161 1.074(9) no
O16 H162 0.79 no
O17 H171 0.796(9) no
O17 H172 1.252(9) no

loop_
_geom_contact_atom_site_label_1
_geom_contact_atom_site_label_2
_geom_contact_distance
CoA N7A 2.944(7)
CoA C1A 2.831(11)
CoA C2A 2.810(12)
CoA C3A 2.841(12)
CoA C4A 2.823(11)
CoA C5A 2.815(12)
CoA C6A 2.803(10)
CoA C7A 2.946(9)
CoA C8A 2.940(9)
CoA C9A 2.932(9)
P1A P2A 2.875(4)
P1A P3A 2.857(5)
P2A P3A 2.917(5)
O1A O2A 2.525(9)
O1A O3A 2.532(9)
O1A O4A 2.524(9)
O3A O5A 2.524(10)
O4A O8A 2.510(10)
O5A O6A 2.514(10)
O5A O7A 2.509(10)
O5A O14 2.797(11)
O6A O15 2.798(11)
O7A O8A 2.507(10)
O8A O9A 2.521(10)
O9A O13 2.810(11)
N1A N2A 2.677(11)
N1A N3A 2.859(12)
N1A N4A 2.762(12)
N1A N6A 2.771(11)
N1A O12 2.810(12)
N2A N3A 2.829(12)
N2A N5A 2.861(12)
N2A N6A 2.870(11)
N3A N4A 2.673(11)
N3A N5A 2.787(11)
N3A C9A 2.969(12)
N4A N5A 2.840(11)
N4A N6A 2.756(12)
N5A N6A 2.696(11)
CoB N7B 2.860(10)
CoB C1B 2.781(12)
CoB C2B 2.803(11)
CoB C3B 2.793(10)
CoB C4B 2.787(11)
CoB C5B 2.805(13)
CoB C6B 2.845(12)
CoB C7B 2.875(13)
CoB C8B 2.853(14)
CoB C9B 2.893(13)
CoB C6B' 2.99(3)
P1B P2B 2.894(5)
P1B P3B 2.861(5)
P1B O1B' 2.73(3)
P2B P3B 2.922(5)
P2B P1B' 2.876(8)
P3B P1B' 2.913(8)
O1B O3B 2.522(11)
O1B O4B 2.510(11)
O1B P1B' 2.670(11)
O2B O3B 2.515(13)
O2B O1B' 2.52(3)
O3B O5B 2.520(11)
O3B O1B' 2.60(3)
O4B O8B 2.550(12)
O4B O9B 2.503(13)
O4B O1B' 2.58(3)
O4B O9B' 2.54(2)
O5B O6B 2.523(12)
O5B O7B 2.511(12)
O7B O9B 2.503(13)
O7B O8B' 2.53(2)
O9B N4B 2.965(14)
O9B N5B' 2.68(2)
N1B N2B 2.690(13)
N1B N3B 2.857(13)
N1B N4B 2.785(15)
N1B N6B 2.785(14)
N1B O16 2.804(13)
N2B N3B 2.822(14)
N2B N5B 2.832(14)
N2B N6B 2.904(14)
N2B C8B 2.979(18)
N3B N4B 2.677(14)
N3B N5B 2.820(13)
N3B C7B 2.996(17)
N3B C9B 2.988(17)
N4B N5B 2.856(14)
N4B N6B 2.770(15)
N4B N3B' 2.68(2)
N5B N6B 2.698(14)
N5B C7B 2.961(17)
N5B C8B 2.984(17)
N5B O8B' 2.70(2)
N6B N6B' 2.96(3)
N7B N2B' 2.68(2)
N7B C6B' 2.67(3)
C2B C7B 2.548(17)
C4B N3B' 2.52(2)
C5B C9B 2.612(16)
C6B N1B' 2.88(2)
C6B C6B' 2.64(3)
C7B C6B' 2.87(4)
C8B N6B' 2.85(3)
O8B' N3B' 2.95(3)
N1B' N2B' 2.69(3)
N1B' N4B' 2.76(3)
N1B' N5B' 2.78(3)
N1B' N6B' 2.95(3)
N2B' N3B' 2.77(3)
N2B' N4B' 2.85(3)
N2B' N6B' 2.81(3)
N3B' N4B' 2.70(3)
N3B' N5B' 2.91(3)
N3B' N6B' 2.80(3)
N4B' N5B' 2.76(3)
N4B' O16 2.97(2)
N5B' N6B' 2.76(3)
N5B' C6B' 2.53(4)
